data_2220270
loop_
_publ_author_name
'Jenkinson, Sarah F.'
'Best, Daniel'
'Wilson, Francis X.'
'Fleet, George W. J.'
'Watkin, David J.'

_publ_section_title
(4<i>R</i>)-4-(2-Allyl-2<i>H</i>-1,2,3-triazol-4-yl)-1,2-<i>O</i>-isopropylidene-<small>L</small>-threose
_journal_coeditor_code LH2725
_journal_issue 12
_journal_name_full 'Acta Crystallographica Section E'
_journal_page_first o2361
_journal_paper_doi 10.1107/S1600536808036416
_journal_volume 64
_journal_year 2008
_chemical_formula_iupac 'C12 H17 N3 O4'
_chemical_formula_moiety 'C12 H17 N3 O4'
_chemical_formula_sum 'C12 H17 N3 O4'
_chemical_formula_weight 267.28
_chemical_name_systematic
;
(4<i>R</i>)-4-(2-Allyl-2<i>H</i>-1,2,3-triazol-4-yl)-1,2-<i>O</i>-
isopropylidene-L-threose
;
_space_group_IT_number 19
_symmetry_cell_setting orthorhombic
_symmetry_space_group_name_Hall 'P 2ac 2ab'
_symmetry_space_group_name_H-M 'P 21 21 21'
_atom_sites_solution_hydrogens geom
_atom_sites_solution_primary direct
_cell_angle_alpha 90
_cell_angle_beta 90
_cell_angle_gamma 90
_cell_formula_units_Z 4
_cell_length_a 5.3959(2)
_cell_length_b 9.6233(3)
_cell_length_c 25.4532(9)
_cell_measurement_reflns_used 1500
_cell_measurement_temperature 150
_cell_measurement_theta_max 26
_cell_measurement_theta_min 5
_cell_volume 1321.69(8)
_computing_cell_refinement 'DENZO/SCALEPACK (Otwinowski & Minor, 1997)'
_computing_data_collection 'COLLECT (Nonius, 2001)'
_computing_data_reduction 'DENZO/SCALEPACK (Otwinowski & Minor, 1997)'
_computing_molecular_graphics 'CAMERON (Watkin <i>et al.</i>,  1996)'
_computing_publication_material 'CRYSTALS (Betteridge <i>et al.</i>,  2003)'
_computing_structure_refinement 'CRYSTALS (Betteridge <i>et al.</i>,  2003)'
_computing_structure_solution 'SIR92 (Altomare <i>et al.</i>,  1994)'
_diffrn_ambient_temperature 150
_diffrn_measured_fraction_theta_full 0.987
_diffrn_measured_fraction_theta_max 0.985
_diffrn_measurement_device Area
_diffrn_measurement_device_type 'Nonius KappaCCD'
_diffrn_measurement_method \w
_diffrn_radiation_monochromator graphite
_diffrn_radiation_type 'Mo K\a'
_diffrn_radiation_wavelength 0.71073
_diffrn_reflns_av_R_equivalents 0.096
_diffrn_reflns_limit_h_max 6
_diffrn_reflns_limit_h_min -6
_diffrn_reflns_limit_k_max 11
_diffrn_reflns_limit_k_min -11
_diffrn_reflns_limit_l_max 31
_diffrn_reflns_limit_l_min -30
_diffrn_reflns_number 9466
_diffrn_reflns_theta_full 25.510
_diffrn_reflns_theta_max 26.030
_diffrn_reflns_theta_min 5.253
_diffrn_standards_number 0
_exptl_absorpt_coefficient_mu 0.102
_exptl_absorpt_correction_T_max 1.00
_exptl_absorpt_correction_T_min 0.82
_exptl_absorpt_correction_type multi-scan
_exptl_absorpt_process_details '(DENZO/SCALEPACK; Otwinowski & Minor, 1997)'
_exptl_crystal_colour colourless
_exptl_crystal_density_diffrn 1.343
_exptl_crystal_density_method 'not measured'
_exptl_crystal_description plate
_exptl_crystal_F_000 568
_exptl_crystal_size_max 0.30
_exptl_crystal_size_mid 0.20
_exptl_crystal_size_min 0.03
_refine_diff_density_max 0.32
_refine_diff_density_min -0.33
_refine_ls_extinction_method None
_refine_ls_goodness_of_fit_ref 0.9246
_refine_ls_hydrogen_treatment constr
_refine_ls_matrix_type full
_refine_ls_number_parameters 172
_refine_ls_number_reflns 1528
_refine_ls_number_restraints 0
_refine_ls_R_factor_all 0.0589
_refine_ls_R_factor_gt 0.0413
_refine_ls_shift/su_max 0.000120
_refine_ls_structure_factor_coef Fsqd
_refine_ls_weighting_details 'w=1/[\s^2^(F^2^) + (0.04P)^2^ + 0.59P], where P=[max(Fo^2^,0) + 2Fc^2^]/3'
_refine_ls_weighting_scheme calc
_refine_ls_wR_factor_all 0.0975
_refine_ls_wR_factor_gt 0.0903
_refine_ls_wR_factor_ref 0.0975
_reflns_number_gt 1194
_reflns_number_total 1528
_reflns_threshold_expression I>2\s(I)
_cod_data_source_file lh2725.cif
_cod_data_source_block I
_cod_depositor_comments
;
The following automatic conversions were performed:
'_symmetry_cell_setting' value 'Orthorhombic' changed to 'orthorhombic'
according to '/home/saulius/struct/CIF-dictionaries/cif_core.dic'
dictionary named 'cif_core.dic' version 2.4.1 from 2010-06-29.

Automatic conversion script
Id: cif_fix_enum 1527 2010-12-29 10:47:43Z saulius 

The following automatic conversions were performed:

'_symmetry_cell_setting' value 'Orthorhombic' changed to
'orthorhombic' according to
/home/saulius/struct/CIF-dictionaries/cif_core.dic dictionary named
'cif_core.dic' version 2.4.1 from 2010-06-29.

Automatic conversion script
Id: cif_fix_values 1715 2011-07-08 13:25:40Z adriana 
;
_cod_database_code 2220270
_cod_database_fobs_code 2220270

loop_
_symmetry_equiv_pos_as_xyz
x,y,z
x+1/2,-y+1/2,-z
-x,y+1/2,-z+1/2
-x+1/2,-y,z+1/2

loop_
_atom_site_type_symbol
_atom_site_label
_atom_site_fract_x
_atom_site_fract_y
_atom_site_fract_z
_atom_site_U_iso_or_equiv
_atom_site_adp_type
_atom_site_occupancy
O O1 1.0189(4) 0.60546(19) 0.14662(7) 0.0395 Uani 1.0000
C C2 1.0670(5) 0.7244(3) 0.17865(11) 0.0366 Uani 1.0000
C C3 0.8174(6) 0.8008(3) 0.17938(10) 0.0374 Uani 1.0000
O O4 0.6798(4) 0.7427(2) 0.13781(7) 0.0436 Uani 1.0000
C C5 0.8248(6) 0.6390(3) 0.11107(11) 0.0407 Uani 1.0000
C C6 0.9294(7) 0.7022(4) 0.06094(12) 0.0579 Uani 1.0000
C C7 0.6697(7) 0.5117(4) 0.10209(15) 0.0608 Uani 1.0000
O O8 0.7063(4) 0.7727(2) 0.22853(7) 0.0394 Uani 1.0000
C C9 0.8362(6) 0.6572(3) 0.25347(11) 0.0371 Uani 1.0000
C C10 1.1041(5) 0.6779(3) 0.23535(11) 0.0371 Uani 1.0000
O O11 1.2131(4) 0.7866(2) 0.26506(8) 0.0425 Uani 1.0000
C C12 0.7862(6) 0.6641(3) 0.31060(11) 0.0359 Uani 1.0000
N N13 0.6792(5) 0.5578(2) 0.33594(9) 0.0372 Uani 1.0000
N N14 0.6586(5) 0.6032(2) 0.38514(9) 0.0372 Uani 1.0000
N N15 0.7386(5) 0.7336(2) 0.39351(9) 0.0406 Uani 1.0000
C C16 0.8223(6) 0.7724(3) 0.34651(11) 0.0396 Uani 1.0000
C C17 0.5321(6) 0.5246(3) 0.42598(12) 0.0404 Uani 1.0000
C C18 0.2777(6) 0.5809(3) 0.43621(12) 0.0439 Uani 1.0000
C C19 0.1964(7) 0.6160(3) 0.48272(12) 0.0499 Uani 1.0000
H H21 1.2090 0.7805 0.1665 0.0468 Uiso 1.0000
H H31 0.8420 0.9045 0.1748 0.0468 Uiso 1.0000
H H61 0.7897 0.7321 0.0390 0.0897 Uiso 1.0000
H H62 1.0308 0.6330 0.0433 0.0901 Uiso 1.0000
H H63 1.0262 0.7815 0.0727 0.0903 Uiso 1.0000
H H73 0.5330 0.5360 0.0790 0.0953 Uiso 1.0000
H H72 0.7699 0.4402 0.0859 0.0956 Uiso 1.0000
H H71 0.6044 0.4809 0.1356 0.0950 Uiso 1.0000
H H91 0.7757 0.5674 0.2382 0.0502 Uiso 1.0000
H H101 1.1990 0.5896 0.2360 0.0485 Uiso 1.0000
H H161 0.8989 0.8595 0.3389 0.0499 Uiso 1.0000
H H171 0.5156 0.4288 0.4138 0.0506 Uiso 1.0000
H H172 0.6324 0.5300 0.4584 0.0502 Uiso 1.0000
H H181 0.1730 0.5914 0.4060 0.0573 Uiso 1.0000
H H192 0.0314 0.6524 0.4857 0.0646 Uiso 1.0000
H H191 0.3038 0.6046 0.5128 0.0648 Uiso 1.0000
H H111 1.3679 0.7927 0.2545 0.0633 Uiso 1.0000

loop_
_atom_site_aniso_label
_atom_site_aniso_U_11
_atom_site_aniso_U_22
_atom_site_aniso_U_33
_atom_site_aniso_U_12
_atom_site_aniso_U_13
_atom_site_aniso_U_23
O1 0.0413(12) 0.0331(10) 0.0440(11) 0.0027(10) -0.0005(10) -0.0048(9)
C2 0.0328(14) 0.0335(15) 0.0434(16) -0.0013(13) 0.0025(13) -0.0016(13)
C3 0.0372(14) 0.0345(14) 0.0406(15) 0.0007(14) 0.0016(14) 0.0007(13)
O4 0.0369(10) 0.0492(12) 0.0447(11) 0.0076(11) -0.0044(10) -0.0066(10)
C5 0.0407(16) 0.0378(15) 0.0436(16) 0.0052(15) -0.0022(15) -0.0015(13)
C6 0.070(2) 0.058(2) 0.0457(18) 0.0116(19) 0.0039(18) 0.0051(17)
C7 0.057(2) 0.0484(19) 0.077(2) -0.007(2) -0.013(2) -0.0080(18)
O8 0.0321(10) 0.0450(11) 0.0411(10) 0.0061(10) 0.0042(9) 0.0053(9)
C9 0.0349(15) 0.0313(14) 0.0451(17) 0.0007(13) -0.0013(14) 0.0035(12)
C10 0.0315(15) 0.0367(15) 0.0430(16) 0.0022(12) 0.0012(13) -0.0064(14)
O11 0.0292(10) 0.0498(11) 0.0486(11) -0.0048(10) 0.0023(9) -0.0075(10)
C12 0.0324(14) 0.0326(13) 0.0427(15) 0.0006(13) 0.0015(14) 0.0005(12)
N13 0.0381(13) 0.0328(12) 0.0408(13) -0.0013(12) 0.0040(12) -0.0010(10)
N14 0.0380(13) 0.0320(12) 0.0415(13) -0.0020(12) 0.0021(12) 0.0009(11)
N15 0.0456(14) 0.0334(12) 0.0429(13) -0.0006(12) 0.0012(11) -0.0013(11)
C16 0.0408(15) 0.0332(14) 0.0447(16) 0.0013(15) 0.0017(14) 0.0009(13)
C17 0.0420(16) 0.0359(15) 0.0433(17) 0.0005(14) 0.0062(14) 0.0027(14)
C18 0.0396(17) 0.0435(16) 0.0486(17) -0.0038(15) 0.0027(15) 0.0003(15)
C19 0.0482(18) 0.0462(17) 0.0552(19) -0.0032(18) 0.0095(18) -0.0042(15)

loop_
_atom_type_symbol
_atom_type_scat_dispersion_real
_atom_type_scat_dispersion_imag
_atom_type_scat_source
C 0.0033 0.0016 'International Tables Vol C 4.2.6.8 and 6.1.1.4'
H 0.0000 0.0000 'International Tables Vol C 4.2.6.8 and 6.1.1.4'
N 0.0061 0.0033 'International Tables Vol C 4.2.6.8 and 6.1.1.4'
O 0.0106 0.0060 'International Tables Vol C 4.2.6.8 and 6.1.1.4'

loop_
_geom_angle_atom_site_label_1
_geom_angle_atom_site_label_2
_geom_angle_atom_site_label_3
_geom_angle
_geom_angle_publ_flag
C2 O1 C5 108.4(2) no
O1 C2 C3 103.4(2) no
O1 C2 C10 109.2(2) no
C3 C2 C10 104.2(2) no
O1 C2 H21 113.6 no
C3 C2 H21 115.0 no
C10 C2 H21 110.8 no
C2 C3 O4 105.3(2) no
C2 C3 O8 106.9(2) no
O4 C3 O8 111.4(2) no
C2 C3 H31 110.9 no
O4 C3 H31 112.0 no
O8 C3 H31 110.2 no
C3 O4 C5 110.1(2) no
O4 C5 O1 104.9(2) no
O4 C5 C6 108.8(2) no
O1 C5 C6 110.6(3) no
O4 C5 C7 109.5(3) no
O1 C5 C7 108.8(2) no
C6 C5 C7 113.9(3) no
C5 C6 H61 108.0 no
C5 C6 H62 108.8 no
H61 C6 H62 111.7 no
C5 C6 H63 104.7 no
H61 C6 H63 110.9 no
H62 C6 H63 112.2 no
C5 C7 H73 108.6 no
C5 C7 H72 109.5 no
H73 C7 H72 109.7 no
C5 C7 H71 108.6 no
H73 C7 H71 109.2 no
H72 C7 H71 111.1 no
C3 O8 C9 109.1(2) no
O8 C9 C10 102.9(2) no
O8 C9 C12 107.8(2) no
C10 C9 C12 117.5(3) no
O8 C9 H91 109.4 no
C10 C9 H91 107.6 no
C12 C9 H91 111.1 no
C9 C10 C2 101.5(2) no
C9 C10 O11 109.1(2) no
C2 C10 O11 110.0(2) no
C9 C10 H101 111.8 no
C2 C10 H101 109.6 no
O11 C10 H101 114.1 no
C10 O11 H111 106.3 no
C9 C12 N13 121.1(2) no
C9 C12 C16 130.5(3) no
N13 C12 C16 108.3(2) no
C12 N13 N14 103.8(2) no
N13 N14 N15 115.4(2) no
N13 N14 C17 122.7(2) no
N15 N14 C17 121.5(2) no
N14 N15 C16 103.2(2) no
C12 C16 N15 109.3(3) no
C12 C16 H161 125.6 no
N15 C16 H161 125.1 no
N14 C17 C18 111.5(2) no
N14 C17 H171 107.9 no
C18 C17 H171 108.2 no
N14 C17 H172 108.2 no
C18 C17 H172 109.7 no
H171 C17 H172 111.4 no
C17 C18 C19 123.9(3) no
C17 C18 H181 116.0 no
C19 C18 H181 120.0 no
C18 C19 H192 118.6 no
C18 C19 H191 119.2 no
H192 C19 H191 122.2 no

loop_
_geom_bond_atom_site_label_1
_geom_bond_atom_site_label_2
_geom_bond_distance
_geom_bond_publ_flag
O1 C2 1.429(3) no
O1 C5 1.421(4) no
C2 C3 1.535(4) no
C2 C10 1.524(4) no
C2 H21 0.987 no
C3 O4 1.409(3) no
C3 O8 1.414(3) no
C3 H31 1.013 no
O4 C5 1.439(3) no
C5 C6 1.522(4) no
C5 C7 1.501(4) no
C6 H61 0.982 no
C6 H62 0.972 no
C6 H63 0.973 no
C7 H73 0.972 no
C7 H72 0.968 no
C7 H71 0.969 no
O8 C9 1.459(3) no
C9 C10 1.531(4) no
C9 C12 1.481(4) no
C9 H91 1.003 no
C10 O11 1.419(3) no
C10 H101 0.992 no
O11 H111 0.879 no
C12 N13 1.340(3) no
C12 C16 1.400(4) no
N13 N14 1.331(3) no
N14 N15 1.344(3) no
N14 C17 1.456(4) no
N15 C16 1.332(4) no
C16 H161 0.954 no
C17 C18 1.498(4) no
C17 H171 0.977 no
C17 H172 0.988 no
C18 C19 1.307(4) no
C18 H181 0.959 no
C19 H192 0.960 no
C19 H191 0.967 no

loop_
_geom_hbond_atom_site_label_D
_geom_hbond_atom_site_label_H
_geom_hbond_atom_site_label_A
_geom_hbond_site_symmetry_A
_geom_hbond_distance_DH
_geom_hbond_distance_HA
_geom_hbond_distance_DA
_geom_hbond_angle_DHA
_geom_hbond_publ_flag
C16 H161 O1 3_755 0.95 2.44 3.322(4) 154 no
C17 H171 O4 3_645 0.98 2.46 3.362(4) 154 no
O11 H111 O8 1_655 0.88 1.95 2.822(4) 170 yes

loop_
_cod_related_entry_id
_cod_related_entry_database
_cod_related_entry_code
1 ChemSpider 24741118
